data_4026183
loop_
_publ_author_name
'Siang-en Syu'
'Yu-Ting Lee'
'Yeong-Jiunn Jang'
'Wenwei Lin'

_publ_section_title
;
 Organocatalytic Tandem Three-Component Reaction of Imine, Alkyl Vinyl
 Ketone, and Imide via aza-Baylis-Hillman Reaction
;
_journal_name_full 'Journal of Organic Chemistry'
_journal_page_first 2888
_journal_page_last 2891
_journal_paper_doi 10.1021/jo102143r
_journal_volume 76
_journal_year 2011
_chemical_formula_moiety 'C30 H26 N2 O5 S'
_chemical_formula_sum 'C30 H26 N2 O5 S'
_chemical_formula_weight 526.59
_chemical_name_systematic
;
 ?
;
_space_group_IT_number 2
_symmetry_cell_setting triclinic
_symmetry_space_group_name_Hall '-P 1'
_symmetry_space_group_name_H-M 'P -1'
_atom_sites_solution_hydrogens geom
_atom_sites_solution_primary direct
_atom_sites_solution_secondary difmap
_audit_creation_method SHELXL-97
_cell_angle_alpha 64.274(2)
_cell_angle_beta 72.2920(10)
_cell_angle_gamma 69.4700(10)
_cell_formula_units_Z 2
_cell_length_a 9.7543(3)
_cell_length_b 12.0791(3)
_cell_length_c 13.3845(4)
_cell_measurement_reflns_used 11334
_cell_measurement_temperature 293(2)
_cell_measurement_theta_max 25.028
_cell_measurement_theta_min 2.037
_cell_volume 1308.71(7)
_computing_cell_refinement 'HKL Scalepack (Otwinowski & Minor 1997)'
_computing_data_collection 'Collect (Nonius BV, 1997-2000)'
_computing_data_reduction 'HKL Denzo and Scalepack'
_computing_molecular_graphics 'Ortep-3 for Windows (Farrugia, 1997)'
_computing_publication_material 'WinGX publication routines (Farrugia, 1999)'
_computing_structure_refinement 'SHELXL-97 (Sheldrick, 1997)'
_computing_structure_solution 'SHELXS-86 (Sheldrick, 1986)'
_diffrn_ambient_temperature 293(2)
_diffrn_detector_area_resol_mean 9
_diffrn_measured_fraction_theta_full 0.996
_diffrn_measured_fraction_theta_max 0.996
_diffrn_measurement_device_type KappaCCD
_diffrn_measurement_method 'CCD rotation images, thick slices'
_diffrn_radiation_monochromator graphite
_diffrn_radiation_source 'fine-focus sealed tube'
_diffrn_radiation_type MoK\a
_diffrn_radiation_wavelength 0.71073
_diffrn_reflns_av_R_equivalents 0.0529
_diffrn_reflns_av_sigmaI/netI 0.0609
_diffrn_reflns_limit_h_max 11
_diffrn_reflns_limit_h_min -9
_diffrn_reflns_limit_k_max 14
_diffrn_reflns_limit_k_min -14
_diffrn_reflns_limit_l_max 15
_diffrn_reflns_limit_l_min -15
_diffrn_reflns_number 10667
_diffrn_reflns_theta_full 25.05
_diffrn_reflns_theta_max 25.05
_diffrn_reflns_theta_min 2.06
_exptl_absorpt_coefficient_mu 0.167
_exptl_absorpt_correction_T_max 1.0171
_exptl_absorpt_correction_T_min 0.8888
_exptl_absorpt_correction_type multi-scan
_exptl_absorpt_process_details
;
 ?
;
_exptl_crystal_colour colorless
_exptl_crystal_density_diffrn 1.336
_exptl_crystal_description prism
_exptl_crystal_F_000 552
_exptl_crystal_size_max 0.35
_exptl_crystal_size_mid 0.3
_exptl_crystal_size_min 0.12
_refine_diff_density_max 0.424
_refine_diff_density_min -0.690
_refine_diff_density_rms 0.099
_refine_ls_extinction_method none
_refine_ls_goodness_of_fit_ref 1.055
_refine_ls_hydrogen_treatment fixed
_refine_ls_matrix_type full
_refine_ls_number_parameters 343
_refine_ls_number_reflns 4623
_refine_ls_number_restraints 0
_refine_ls_restrained_S_all 1.055
_refine_ls_R_factor_all 0.1141
_refine_ls_R_factor_gt 0.0680
_refine_ls_shift/su_max 0.000
_refine_ls_shift/su_mean 0.000
_refine_ls_structure_factor_coef Fsqd
_refine_ls_weighting_details 'calc w=1/[\s^2^(Fo^2^)+(0.1116P)^2^+0.6455P] where P=(Fo^2^+2Fc^2^)/3'
_refine_ls_weighting_scheme calc
_refine_ls_wR_factor_gt 0.1864
_refine_ls_wR_factor_ref 0.2208
_reflns_number_gt 2943
_reflns_number_total 4623
_reflns_threshold_expression >2sigma(I)
_cod_data_source_file jo102143r_si_003.cif
_cod_data_source_block 10265
_cod_original_cell_volume 1308.71(6)
_cod_database_code 4026183

loop_
_symmetry_equiv_pos_as_xyz
'x, y, z'
'-x, -y, -z'

loop_
_atom_site_label
_atom_site_type_symbol
_atom_site_fract_x
_atom_site_fract_y
_atom_site_fract_z
_atom_site_U_iso_or_equiv
_atom_site_adp_type
_atom_site_occupancy
_atom_site_symmetry_multiplicity
_atom_site_calc_flag
_atom_site_refinement_flags
_atom_site_disorder_assembly
_atom_site_disorder_group
S1 S 0.36002(13) 0.61533(10) 0.35902(9) 0.0737(4) Uani 1 1 d . . .
O1 O 0.3144(4) 0.7266(3) 0.2652(3) 0.0910(10) Uani 1 1 d . . .
O2 O 0.3615(4) 0.6278(3) 0.4608(2) 0.0917(11) Uani 1 1 d . . .
O3' O 0.7981(10) 0.6635(8) 0.1903(8) 0.071(2) Uiso 0.35 1 d P A 1
O3 O 0.8571(5) 0.6648(4) 0.1346(4) 0.0716(12) Uiso 0.65 1 d P A 2
O4 O 0.6383(3) 0.3603(2) -0.0184(2) 0.0628(7) Uani 1 1 d . A .
O5 O 1.0174(3) 0.2995(3) 0.1469(2) 0.0705(8) Uani 1 1 d . . .
N1 N 0.5288(4) 0.5424(3) 0.3214(3) 0.0631(9) Uani 1 1 d . . .
H1 H 0.5964 0.5282 0.3575 0.076 Uiso 1 1 calc R . .
N2 N 0.8122(3) 0.3611(2) 0.0654(2) 0.0465(7) Uani 1 1 d . A .
C1 C 0.2489(5) 0.5169(4) 0.3913(3) 0.0744(13) Uani 1 1 d . . .
C2 C 0.2411(6) 0.4175(5) 0.4939(4) 0.0857(14) Uani 1 1 d . . .
H2 H 0.2891 0.4090 0.5482 0.103 Uiso 1 1 calc R . .
C3 C 0.1645(6) 0.3317(5) 0.5173(4) 0.0925(16) Uani 1 1 d . . .
H3 H 0.1594 0.2670 0.5879 0.111 Uiso 1 1 calc R . .
C4 C 0.0930(5) 0.3379(6) 0.4380(5) 0.0922(15) Uani 1 1 d . . .
C5 C 0.0174(6) 0.2400(7) 0.4593(6) 0.134(2) Uani 1 1 d . . .
H5A H 0.0235 0.1776 0.5340 0.201 Uiso 1 1 calc R . .
H5B H 0.0650 0.1996 0.4052 0.201 Uiso 1 1 calc R . .
H5C H -0.0853 0.2797 0.4524 0.201 Uiso 1 1 calc R . .
C6 C 0.0969(5) 0.4411(6) 0.3367(5) 0.0937(17) Uani 1 1 d . . .
H6 H 0.0464 0.4509 0.2834 0.112 Uiso 1 1 calc R . .
C7 C 0.1728(5) 0.5291(5) 0.3124(4) 0.0847(15) Uani 1 1 d . . .
H7 H 0.1735 0.5968 0.2435 0.102 Uiso 1 1 calc R . .
C8 C 0.5691(4) 0.4992(3) 0.2254(3) 0.0522(9) Uani 1 1 d . . .
H8 H 0.4963 0.5521 0.1753 0.063 Uiso 1 1 calc R . .
C9 C 0.7231(4) 0.5199(3) 0.1596(3) 0.0527(9) Uani 1 1 d . A .
H9 H 0.7966 0.4597 0.2074 0.063 Uiso 1 1 calc R . .
C10 C 0.7359(5) 0.6528(4) 0.1295(4) 0.0748(13) Uani 1 1 d . . .
C11 C 0.6238(6) 0.7659(4) 0.0709(4) 0.0896(16) Uani 1 1 d . A .
H11A H 0.6478 0.8419 0.0586 0.134 Uiso 1 1 calc R . .
H11B H 0.5267 0.7645 0.1167 0.134 Uiso 1 1 calc R . .
H11C H 0.6246 0.7640 -0.0002 0.134 Uiso 1 1 calc R . .
C12 C 0.7674(4) 0.4954(3) 0.0487(3) 0.0545(9) Uani 1 1 d . . .
H12A H 0.6837 0.5371 0.0093 0.065 Uiso 1 1 calc R A .
H12B H 0.8488 0.5333 0.0011 0.065 Uiso 1 1 calc R . .
C13 C 0.7397(4) 0.3040(3) 0.0334(3) 0.0479(8) Uani 1 1 d . . .
C14 C 0.8126(4) 0.1661(3) 0.0761(3) 0.0482(8) Uani 1 1 d . A .
C15 C 0.7782(5) 0.0659(4) 0.0748(3) 0.0618(10) Uani 1 1 d . . .
H15 H 0.7010 0.0790 0.0406 0.074 Uiso 1 1 calc R A .
C16 C 0.8621(5) -0.0546(4) 0.1258(4) 0.0729(12) Uani 1 1 d . A .
H16 H 0.8403 -0.1244 0.1273 0.088 Uiso 1 1 calc R . .
C17 C 0.9783(5) -0.0732(4) 0.1749(4) 0.0773(13) Uani 1 1 d . . .
H17 H 1.0345 -0.1554 0.2076 0.093 Uiso 1 1 calc R A .
C18 C 1.0127(4) 0.0274(4) 0.1763(4) 0.0665(11) Uani 1 1 d . A .
H18 H 1.0904 0.0148 0.2098 0.080 Uiso 1 1 calc R . .
C19 C 0.9269(4) 0.1480(3) 0.1257(3) 0.0496(8) Uani 1 1 d . . .
C20 C 0.9316(4) 0.2727(3) 0.1173(3) 0.0504(8) Uani 1 1 d . A .
C21 C 0.5648(4) 0.3616(3) 0.2666(3) 0.0451(8) Uani 1 1 d . . .
C22 C 0.4727(4) 0.3279(3) 0.2324(3) 0.0508(9) Uani 1 1 d . . .
H22 H 0.4090 0.3910 0.1845 0.061 Uiso 1 1 calc R . .
C23 C 0.4710(4) 0.1992(4) 0.2676(3) 0.0555(9) Uani 1 1 d . . .
C24 C 0.5706(4) 0.1036(4) 0.3394(3) 0.0585(10) Uani 1 1 d . . .
C25 C 0.6626(4) 0.1412(3) 0.3749(3) 0.0582(10) Uani 1 1 d . . .
H25 H 0.7273 0.0797 0.4227 0.070 Uiso 1 1 calc R . .
C26 C 0.6591(4) 0.2648(3) 0.3411(3) 0.0528(9) Uani 1 1 d . . .
H26 H 0.7200 0.2867 0.3674 0.063 Uiso 1 1 calc R . .
C27 C 0.5710(6) -0.0254(4) 0.3730(4) 0.0786(13) Uani 1 1 d . . .
H27 H 0.6336 -0.0891 0.4215 0.094 Uiso 1 1 calc R . .
C28 C 0.4817(7) -0.0565(6) 0.3352(5) 0.0990(17) Uani 1 1 d . . .
H28 H 0.4857 -0.1415 0.3557 0.119 Uiso 1 1 calc R . .
C29 C 0.3850(7) 0.0365(6) 0.2667(5) 0.1009(17) Uani 1 1 d . . .
H29 H 0.3230 0.0129 0.2428 0.121 Uiso 1 1 calc R . .
C30 C 0.3766(5) 0.1621(5) 0.2325(4) 0.0798(13) Uani 1 1 d . . .
H30 H 0.3093 0.2231 0.1865 0.096 Uiso 1 1 calc R . .

loop_
_atom_site_aniso_label
_atom_site_aniso_U_11
_atom_site_aniso_U_22
_atom_site_aniso_U_33
_atom_site_aniso_U_23
_atom_site_aniso_U_13
_atom_site_aniso_U_12
S1 0.0874(8) 0.0676(7) 0.0656(7) -0.0414(5) -0.0362(6) 0.0219(6)
O1 0.114(3) 0.0664(18) 0.080(2) -0.0321(16) -0.0502(19) 0.0259(18)
O2 0.110(2) 0.093(2) 0.077(2) -0.0619(18) -0.0437(18) 0.0298(19)
O4 0.0733(18) 0.0637(16) 0.0578(16) -0.0220(13) -0.0283(14) -0.0109(14)
O5 0.0564(16) 0.0780(19) 0.090(2) -0.0336(16) -0.0211(15) -0.0216(15)
N1 0.072(2) 0.0631(19) 0.064(2) -0.0400(16) -0.0327(17) 0.0102(17)
N2 0.0514(17) 0.0429(16) 0.0495(16) -0.0175(13) -0.0095(13) -0.0158(13)
C1 0.063(3) 0.084(3) 0.051(2) -0.033(2) -0.020(2) 0.030(2)
C2 0.075(3) 0.101(4) 0.080(3) -0.044(3) -0.020(3) -0.002(3)
C3 0.072(3) 0.106(4) 0.072(3) -0.030(3) -0.012(3) 0.004(3)
C4 0.047(3) 0.113(4) 0.104(4) -0.051(4) -0.001(3) -0.002(3)
C5 0.070(4) 0.167(6) 0.153(6) -0.066(5) -0.004(4) -0.022(4)
C6 0.054(3) 0.134(5) 0.093(4) -0.063(4) -0.025(3) 0.013(3)
C7 0.065(3) 0.106(4) 0.078(3) -0.048(3) -0.026(2) 0.015(3)
C8 0.067(2) 0.0452(19) 0.051(2) -0.0254(16) -0.0270(18) 0.0020(17)
C9 0.064(2) 0.0424(19) 0.062(2) -0.0221(17) -0.0241(19) -0.0095(17)
C10 0.097(3) 0.058(2) 0.088(3) -0.026(2) -0.047(3) -0.017(2)
C11 0.128(4) 0.044(2) 0.104(4) -0.016(2) -0.056(3) -0.016(3)
C12 0.069(2) 0.045(2) 0.052(2) -0.0122(16) -0.0128(18) -0.0223(18)
C13 0.056(2) 0.053(2) 0.0382(18) -0.0195(15) -0.0063(16) -0.0163(17)
C14 0.052(2) 0.0470(19) 0.0470(19) -0.0226(16) -0.0023(16) -0.0137(17)
C15 0.067(3) 0.058(2) 0.069(3) -0.033(2) -0.006(2) -0.019(2)
C16 0.085(3) 0.056(3) 0.081(3) -0.034(2) 0.008(2) -0.028(2)
C17 0.081(3) 0.047(2) 0.085(3) -0.024(2) -0.001(3) -0.006(2)
C18 0.058(2) 0.058(2) 0.075(3) -0.025(2) -0.013(2) -0.003(2)
C19 0.0432(19) 0.051(2) 0.055(2) -0.0243(17) -0.0015(16) -0.0116(16)
C20 0.044(2) 0.056(2) 0.051(2) -0.0200(17) -0.0026(16) -0.0171(17)
C21 0.0484(19) 0.0482(19) 0.0386(18) -0.0203(15) -0.0065(15) -0.0077(16)
C22 0.048(2) 0.059(2) 0.047(2) -0.0244(17) -0.0078(16) -0.0090(17)
C23 0.054(2) 0.069(2) 0.050(2) -0.0299(18) 0.0049(17) -0.0231(19)
C24 0.067(2) 0.060(2) 0.046(2) -0.0219(18) 0.0032(18) -0.021(2)
C25 0.070(3) 0.052(2) 0.0396(19) -0.0085(16) -0.0123(18) -0.0090(19)
C26 0.056(2) 0.058(2) 0.047(2) -0.0213(17) -0.0142(17) -0.0107(18)
C27 0.101(4) 0.062(3) 0.063(3) -0.021(2) 0.008(2) -0.032(3)
C28 0.130(5) 0.086(4) 0.093(4) -0.034(3) 0.013(3) -0.067(4)
C29 0.108(4) 0.114(5) 0.114(4) -0.052(4) -0.006(4) -0.067(4)
C30 0.080(3) 0.097(4) 0.080(3) -0.039(3) -0.006(2) -0.041(3)

loop_
_atom_type_symbol
_atom_type_description
_atom_type_scat_dispersion_real
_atom_type_scat_dispersion_imag
_atom_type_scat_source
C C 0.0033 0.0016 'International Tables Vol C Tables 4.2.6.8 and 6.1.1.4'
H H 0.0000 0.0000 'International Tables Vol C Tables 4.2.6.8 and 6.1.1.4'
N N 0.0061 0.0033 'International Tables Vol C Tables 4.2.6.8 and 6.1.1.4'
O O 0.0106 0.0060 'International Tables Vol C Tables 4.2.6.8 and 6.1.1.4'
S S 0.1246 0.1234 'International Tables Vol C Tables 4.2.6.8 and 6.1.1.4'

loop_
_geom_angle_atom_site_label_1
_geom_angle_atom_site_label_2
_geom_angle_atom_site_label_3
_geom_angle
O1 S1 O2 119.38(18)
O1 S1 N1 108.9(2)
O2 S1 N1 104.64(16)
O1 S1 C1 107.3(2)
O2 S1 C1 108.7(2)
N1 S1 C1 107.41(17)
C8 N1 S1 120.9(2)
C8 N1 H1 119.5
S1 N1 H1 119.5
C13 N2 C20 111.4(3)
C13 N2 C12 124.2(3)
C20 N2 C12 124.4(3)
C2 C1 C7 118.2(5)
C2 C1 S1 120.3(4)
C7 C1 S1 121.4(4)
C3 C2 C1 121.2(5)
C3 C2 H2 119.4
C1 C2 H2 119.4
C2 C3 C4 122.0(5)
C2 C3 H3 119.0
C4 C3 H3 119.0
C6 C4 C3 116.2(5)
C6 C4 C5 121.1(6)
C3 C4 C5 122.7(6)
C4 C5 H5A 109.5
C4 C5 H5B 109.5
H5A C5 H5B 109.5
C4 C5 H5C 109.5
H5A C5 H5C 109.5
H5B C5 H5C 109.5
C7 C6 C4 122.3(5)
C7 C6 H6 118.8
C4 C6 H6 118.8
C6 C7 C1 120.0(5)
C6 C7 H7 120.0
C1 C7 H7 120.0
N1 C8 C21 110.8(3)
N1 C8 C9 108.3(3)
C21 C8 C9 112.2(3)
N1 C8 H8 108.4
C21 C8 H8 108.4
C9 C8 H8 108.4
C10 C9 C8 113.4(3)
C10 C9 C12 107.0(3)
C8 C9 C12 112.9(3)
C10 C9 H9 107.8
C8 C9 H9 107.8
C12 C9 H9 107.8
O3' C10 O3 36.9(4)
O3' C10 C11 118.2(5)
O3 C10 C11 120.3(4)
O3' C10 C9 115.6(5)
O3 C10 C9 118.1(4)
C11 C10 C9 120.1(3)
C10 C11 H11A 109.5
C10 C11 H11B 109.5
H11A C11 H11B 109.5
C10 C11 H11C 109.5
H11A C11 H11C 109.5
H11B C11 H11C 109.5
N2 C12 C9 113.5(3)
N2 C12 H12A 108.9
C9 C12 H12A 108.9
N2 C12 H12B 108.9
C9 C12 H12B 108.9
H12A C12 H12B 107.7
O4 C13 N2 124.7(3)
O4 C13 C14 129.5(3)
N2 C13 C14 105.9(3)
C19 C14 C15 121.7(3)
C19 C14 C13 108.1(3)
C15 C14 C13 130.1(3)
C14 C15 C16 117.7(4)
C14 C15 H15 121.2
C16 C15 H15 121.2
C15 C16 C17 120.9(4)
C15 C16 H16 119.6
C17 C16 H16 119.6
C18 C17 C16 121.5(4)
C18 C17 H17 119.3
C16 C17 H17 119.3
C17 C18 C19 117.2(4)
C17 C18 H18 121.4
C19 C18 H18 121.4
C14 C19 C18 121.1(3)
C14 C19 C20 108.7(3)
C18 C19 C20 130.2(3)
O5 C20 N2 124.3(3)
O5 C20 C19 130.0(3)
N2 C20 C19 105.7(3)
C22 C21 C26 118.4(3)
C22 C21 C8 121.5(3)
C26 C21 C8 120.1(3)
C21 C22 C23 122.0(3)
C21 C22 H22 119.0
C23 C22 H22 119.0
C30 C23 C22 122.9(4)
C30 C23 C24 118.8(4)
C22 C23 C24 118.3(3)
C25 C24 C27 123.1(4)
C25 C24 C23 118.5(3)
C27 C24 C23 118.4(4)
C26 C25 C24 121.4(3)
C26 C25 H25 119.3
C24 C25 H25 119.3
C25 C26 C21 121.4(3)
C25 C26 H26 119.3
C21 C26 H26 119.3
C28 C27 C24 120.8(5)
C28 C27 H27 119.6
C24 C27 H27 119.6
C27 C28 C29 120.4(5)
C27 C28 H28 119.8
C29 C28 H28 119.8
C30 C29 C28 122.2(5)
C30 C29 H29 118.9
C28 C29 H29 118.9
C29 C30 C23 119.5(5)
C29 C30 H30 120.3
C23 C30 H30 120.3

loop_
_geom_bond_atom_site_label_1
_geom_bond_atom_site_label_2
_geom_bond_distance
S1 O1 1.427(3)
S1 O2 1.439(3)
S1 N1 1.614(3)
S1 C1 1.717(5)
O3' C10 1.222(9)
O3 C10 1.265(6)
O4 C13 1.207(4)
O5 C20 1.211(4)
N1 C8 1.486(4)
N1 H1 0.8600
N2 C13 1.394(4)
N2 C20 1.398(4)
N2 C12 1.456(4)
C1 C2 1.379(7)
C1 C7 1.398(6)
C2 C3 1.360(7)
C2 H2 0.9300
C3 C4 1.400(7)
C3 H3 0.9300
C4 C6 1.389(7)
C4 C5 1.488(8)
C5 H5A 0.9600
C5 H5B 0.9600
C5 H5C 0.9600
C6 C7 1.375(7)
C6 H6 0.9300
C7 H7 0.9300
C8 C21 1.519(5)
C8 C9 1.537(5)
C8 H8 0.9800
C9 C10 1.518(5)
C9 C12 1.542(5)
C9 H9 0.9800
C10 C11 1.490(6)
C11 H11A 0.9600
C11 H11B 0.9600
C11 H11C 0.9600
C12 H12A 0.9700
C12 H12B 0.9700
C13 C14 1.482(5)
C14 C19 1.373(5)
C14 C15 1.373(5)
C15 C16 1.377(6)
C15 H15 0.9300
C16 C17 1.384(6)
C16 H16 0.9300
C17 C18 1.379(6)
C17 H17 0.9300
C18 C19 1.383(5)
C18 H18 0.9300
C19 C20 1.477(5)
C21 C22 1.361(4)
C21 C26 1.414(5)
C22 C23 1.420(5)
C22 H22 0.9300
C23 C30 1.415(5)
C23 C24 1.421(5)
C24 C25 1.403(5)
C24 C27 1.421(5)
C25 C26 1.349(5)
C25 H25 0.9300
C26 H26 0.9300
C27 C28 1.349(7)
C27 H27 0.9300
C28 C29 1.371(8)
C28 H28 0.9300
C29 C30 1.361(7)
C29 H29 0.9300
C30 H30 0.9300
